data_4315708
loop_
_publ_author_name
'Kenji Matsumoto'
'Keita Suzuki'
'Toshiaki Tsukuda'
'Taro Tsubomura'

_publ_contact_author_address
;
 3-3-1 Kichijoji-kitamachi, Musashino, Tokyo, 180-8633, Japan
;
_publ_contact_author_email tsubomura@st.seikei.ac.jp
_publ_contact_author_fax +81-422-37-3871
_publ_contact_author_name 'Taro Tsubomura'
_publ_contact_author_phone +81-422-37-3752
_publ_section_title
;
 A Chiral 2,6-Bis(Oxazolinyl)Pyridine Ligand with Amide Groups to Form
 Isomorphous Complexes through All the Lanthanoid Series
;
_journal_name_full 'Inorganic Chemistry'
_journal_page_first 4717
_journal_page_last 4719
_journal_paper_doi 10.1021/ic901743q
_journal_volume 49
_journal_year 2010
_chemical_absolute_configuration rmad
_chemical_formula_moiety 'C42 H60 Dy N13 O18 '
_chemical_formula_sum 'C42 H60 Dy N13 O18'
_chemical_formula_weight 1197.51
_chemical_name_common '[Dy((S,S)-tBu-pbxa)2](NO3)3'
_space_group_IT_number 18
_symmetry_cell_setting orthorhombic
_symmetry_Int_Tables_number 18
_symmetry_space_group_name_Hall 'P 2 2ab'
_symmetry_space_group_name_H-M 'P 21 21 2'
_cell_angle_alpha 90.0000
_cell_angle_beta 90.0000
_cell_angle_gamma 90.0000
_cell_formula_units_Z 2
_cell_length_a 21.1424(9)
_cell_length_b 12.6490(5)
_cell_length_c 10.9576(4)
_cell_measurement_reflns_used 7451
_cell_measurement_temperature 123.1
_cell_measurement_theta_max 27.5
_cell_measurement_theta_min 3.1
_cell_volume 2930.4(2)
_computing_cell_refinement CrystalClear
_computing_data_collection CrystalClear
_computing_data_reduction CrystalStructure
_computing_publication_material 'CrystalStructure 3.8'
_computing_structure_refinement SHELXL
_computing_structure_solution SIR92
_diffrn_ambient_temperature 123.1
_diffrn_detector_area_resol_mean 7.31
_diffrn_measured_fraction_theta_full 0.973
_diffrn_measured_fraction_theta_max 0.973
_diffrn_measurement_device_type 'Rigaku Saturn'
_diffrn_measurement_method \w
_diffrn_radiation_type 'Mo K\a'
_diffrn_radiation_wavelength 0.71070
_diffrn_reflns_av_R_equivalents 0.033
_diffrn_reflns_limit_h_max 27
_diffrn_reflns_limit_h_min -27
_diffrn_reflns_limit_k_max 16
_diffrn_reflns_limit_k_min -16
_diffrn_reflns_limit_l_max 13
_diffrn_reflns_limit_l_min -13
_diffrn_reflns_number 26980
_diffrn_reflns_theta_full 27.48
_diffrn_reflns_theta_max 27.48
_exptl_absorpt_coefficient_mu 1.350
_exptl_absorpt_correction_T_max 0.839
_exptl_absorpt_correction_T_min 0.665
_exptl_absorpt_correction_type numerical
_exptl_absorpt_process_details
;
    Higashi, T. (1999). Program for Absorption Correction.
    Rigaku Corporation, Tokyo, Japan.
;
_exptl_crystal_colour colorless
_exptl_crystal_density_diffrn 1.357
_exptl_crystal_density_method 'not measured'
_exptl_crystal_description prism
_exptl_crystal_F_000 1226.00
_exptl_crystal_size_max 0.50
_exptl_crystal_size_mid 0.25
_exptl_crystal_size_min 0.13
_refine_diff_density_max 2.21
_refine_diff_density_min -0.74
_refine_ls_abs_structure_details 'Flack, H. D. (1983), Acta Cryst. A39, 876-881.  2708 Friedel Pairs'
_refine_ls_abs_structure_Flack -0.002(14)
_refine_ls_extinction_method none
_refine_ls_goodness_of_fit_ref 1.128
_refine_ls_hydrogen_treatment constr
_refine_ls_number_parameters 354
_refine_ls_number_reflns 6376
_refine_ls_R_factor_gt 0.0388
_refine_ls_shift/su_max 0.0010
_refine_ls_structure_factor_coef Fsqd
_refine_ls_weighting_details 'w = 1/[\s^2^(Fo^2^)+(0.0540P)^2^+11.0627P] where P=(Fo^2^+2Fc^2^)/3'
_refine_ls_weighting_scheme calc
_refine_ls_wR_factor_ref 0.1152
_reflns_number_gt 6278
_reflns_number_total 6376
_reflns_threshold_expression F^2^>2.0\s(F^2^)
_cod_data_source_file ic901743q_si_002_1.cif
_cod_data_source_block '__1127_tBu-pbxa_Dy'
_cod_original_formula_sum 'C42 H60 Dy N13 O18 '
_cod_database_code 4315708

loop_
_symmetry_equiv_pos_site_id
_symmetry_equiv_pos_as_xyz
1 +X,+Y,+Z
2 1/2+X,1/2-Y,-Z
3 1/2-X,1/2+Y,-Z
4 -X,-Y,+Z

loop_
_atom_site_label
_atom_site_type_symbol
_atom_site_fract_x
_atom_site_fract_y
_atom_site_fract_z
_atom_site_U_iso_or_equiv
_atom_site_adp_type
_atom_site_occupancy
_atom_site_symmetry_multiplicity
_atom_site_calc_flag
_atom_site_refinement_flags
_atom_site_disorder_assembly
_atom_site_disorder_group
Dy(1) Dy 0.0000 1.0000 0.30268(2) 0.01445(8) Uani 1.00 2 d S . .
O(1) O 0.07585(19) 0.7335(3) 0.5336(4) 0.0294(9) Uani 1.00 1 d . . .
O(2) O 0.10399(17) 1.0341(2) 0.3885(3) 0.0228(8) Uani 1.00 1 d . . .
O(3) O -0.1426(2) 0.8330(3) 0.0637(4) 0.0245(10) Uani 1.00 1 d . . .
O(4) O -0.07883(17) 1.1169(2) 0.2047(3) 0.0213(7) Uani 1.00 1 d . . .
O(5) O 0.26763(19) 0.9164(3) 0.9050(3) 0.0294(8) Uani 1.00 1 d . . .
O(6) O 0.2660(2) 0.9301(4) 0.7089(4) 0.0424(11) Uani 1.00 1 d . . .
O(7) O 0.17853(19) 0.9076(3) 0.8075(4) 0.0325(9) Uani 1.00 1 d . . .
O(8) O -0.0660(7) 0.8368(9) 0.7158(11) 0.066(3) Uani 0.50 1 d P . .
O(9) O -0.0072(6) 0.9668(6) 0.7839(7) 0.039(2) Uani 0.50 1 d P . .
O(10) O -0.0026(10) 0.8098(11) 0.8599(13) 0.092(4) Uani 0.50 1 d P . .
O(11) O 0.0000 0.5000 0.6776(8) 0.083(2) Uani 1.00 2 d S . .
N(1) N -0.03238(19) 0.8004(3) 0.3045(4) 0.0172(8) Uani 1.00 1 d . . .
N(2) N 0.0336(2) 0.8903(3) 0.4814(4) 0.0185(8) Uani 1.00 1 d . . .
N(3) N 0.19120(17) 0.9988(5) 0.4992(3) 0.0247(8) Uani 1.00 1 d . . .
N(4) N -0.0577(2) 0.9279(3) 0.1237(4) 0.0188(8) Uani 1.00 1 d . . .
N(5) N -0.1366(2) 1.1702(4) 0.0425(6) 0.0249(12) Uani 1.00 1 d . . .
N(6) N 0.2380(2) 0.9181(3) 0.8083(4) 0.0230(9) Uani 1.00 1 d . . .
N(7) N -0.0239(5) 0.8719(10) 0.7876(11) 0.038(2) Uani 0.50 1 d P . .
C(1) C -0.0126(2) 0.7354(3) 0.3949(4) 0.0182(10) Uani 1.00 1 d . . .
C(2) C -0.0328(2) 0.6319(4) 0.4074(5) 0.0234(10) Uani 1.00 1 d . . .
C(3) C -0.0778(2) 0.5955(4) 0.3227(5) 0.0268(12) Uani 1.00 1 d . . .
C(4) C -0.0983(2) 0.6594(4) 0.2292(5) 0.0233(11) Uani 1.00 1 d . . .
C(5) C -0.0739(2) 0.7625(4) 0.2241(4) 0.0192(10) Uani 1.00 1 d . . .
C(6) C 0.0329(2) 0.7910(4) 0.4732(4) 0.0182(10) Uani 1.00 1 d . . .
C(7) C 0.1148(2) 0.8128(4) 0.5996(6) 0.0309(13) Uani 1.00 1 d . . .
C(8) C 0.0890(2) 0.9187(4) 0.5561(4) 0.0204(10) Uani 1.00 1 d . . .
C(9) C 0.1301(2) 0.9887(5) 0.4738(4) 0.0188(10) Uani 1.00 1 d . . .
C(10) C 0.2350(3) 1.0635(7) 0.4270(8) 0.055(2) Uani 1.00 1 d . . .
C(11) C 0.2159(4) 1.1771(8) 0.4334(15) 0.117(6) Uani 1.00 1 d . . .
C(12) C 0.3017(3) 1.0449(8) 0.4789(8) 0.063(2) Uani 1.00 1 d . . .
C(13) C 0.2351(3) 1.0224(13) 0.2940(7) 0.102(6) Uani 1.00 1 d . . .
C(14) C -0.0901(2) 0.8437(4) 0.1327(4) 0.0188(10) Uani 1.00 1 d . . .
C(15) C -0.1471(2) 0.9304(4) -0.0055(5) 0.0248(11) Uani 1.00 1 d . . .
C(16) C -0.0895(2) 0.9968(6) 0.0355(3) 0.0197(8) Uani 1.00 1 d . . .
C(17) C -0.1024(2) 1.1021(4) 0.1014(5) 0.0205(10) Uani 1.00 1 d . . .
C(18) C -0.1524(3) 1.2801(5) 0.0797(6) 0.0400(16) Uani 1.00 1 d . . .
C(19) C -0.1848(3) 1.3300(5) -0.0298(7) 0.0438(17) Uani 1.00 1 d . . .
C(20) C -0.0921(4) 1.3399(5) 0.1057(10) 0.074(3) Uani 1.00 1 d . . .
C(21) C -0.1958(5) 1.2772(7) 0.1886(8) 0.070(2) Uani 1.00 1 d . . .
H(1) H -0.0171 0.5875 0.4704 0.028 Uiso 1.00 1 c R . .
H(2) H -0.0941 0.5258 0.3301 0.032 Uiso 1.00 1 c R . .
H(3) H -0.1279 0.6348 0.1704 0.028 Uiso 1.00 1 c R . .
H(4) H 0.1601 0.8054 0.5784 0.037 Uiso 1.00 1 c R . .
H(5) H 0.1099 0.8053 0.6891 0.037 Uiso 1.00 1 c R . .
H(6) H 0.0747 0.9607 0.6282 0.024 Uiso 1.00 1 c R . .
H(7) H 0.2063 0.9647 0.5629 0.030 Uiso 1.00 1 c R . .
H(8) H 0.1858 1.1925 0.3677 0.141 Uiso 1.00 1 c R . .
H(9) H 0.2533 1.2220 0.4241 0.141 Uiso 1.00 1 c R . .
H(10) H 0.1959 1.1913 0.5124 0.141 Uiso 1.00 1 c R . .
H(11) H 0.3105 1.0970 0.5429 0.076 Uiso 1.00 1 c R . .
H(12) H 0.3330 1.0522 0.4135 0.076 Uiso 1.00 1 c R . .
H(13) H 0.3042 0.9735 0.5135 0.076 Uiso 1.00 1 c R . .
H(14) H 0.2678 0.9682 0.2848 0.122 Uiso 1.00 1 c R . .
H(15) H 0.2438 1.0812 0.2382 0.122 Uiso 1.00 1 c R . .
H(16) H 0.1936 0.9919 0.2749 0.122 Uiso 1.00 1 c R . .
H(17) H -0.1871 0.9677 0.0131 0.030 Uiso 1.00 1 c R . .
H(18) H -0.1453 0.9159 -0.0942 0.030 Uiso 1.00 1 c R . .
H(19) H -0.0610 1.0095 -0.0358 0.024 Uiso 1.00 1 c R . .
H(20) H -0.1523 1.1489 -0.0277 0.030 Uiso 1.00 1 c R . .
H(21) H -0.1530 1.3635 -0.0821 0.053 Uiso 1.00 1 c R . .
H(22) H -0.2151 1.3833 -0.0018 0.053 Uiso 1.00 1 c R . .
H(23) H -0.2071 1.2752 -0.0761 0.053 Uiso 1.00 1 c R . .
H(24) H -0.0805 1.3307 0.1916 0.089 Uiso 1.00 1 c R . .
H(25) H -0.0986 1.4152 0.0888 0.089 Uiso 1.00 1 c R . .
H(26) H -0.0581 1.3127 0.0536 0.089 Uiso 1.00 1 c R . .
H(27) H -0.2398 1.2768 0.1609 0.083 Uiso 1.00 1 c R . .
H(28) H -0.1883 1.3397 0.2395 0.083 Uiso 1.00 1 c R . .
H(29) H -0.1874 1.2132 0.2363 0.083 Uiso 1.00 1 c R . .

loop_
_atom_site_aniso_label
_atom_site_aniso_U_11
_atom_site_aniso_U_22
_atom_site_aniso_U_33
_atom_site_aniso_U_12
_atom_site_aniso_U_13
_atom_site_aniso_U_23
Dy(1) 0.01087(13) 0.01271(13) 0.01976(14) 0.00051(16) 0.0000 0.0000
O(1) 0.026(2) 0.0226(19) 0.039(2) 0.0002(16) -0.0127(17) 0.0059(18)
O(2) 0.0179(17) 0.0191(17) 0.032(2) -0.0009(12) -0.0071(15) 0.0079(14)
O(3) 0.020(2) 0.023(2) 0.031(2) -0.0045(17) -0.0073(17) 0.0034(19)
O(4) 0.0174(16) 0.0204(17) 0.026(2) 0.0024(13) -0.0045(16) -0.0033(17)
O(5) 0.027(2) 0.039(2) 0.0223(19) 0.0051(17) -0.0019(17) -0.0032(18)
O(6) 0.031(2) 0.073(3) 0.024(2) 0.014(2) 0.0103(19) 0.015(2)
O(7) 0.0208(19) 0.049(2) 0.028(2) -0.0053(17) -0.0008(17) -0.007(2)
O(8) 0.096(9) 0.053(6) 0.050(7) -0.010(6) -0.027(6) 0.007(5)
O(9) 0.042(6) 0.046(5) 0.028(3) -0.004(5) 0.005(4) 0.001(2)
O(10) 0.081(8) 0.087(9) 0.109(10) 0.008(11) -0.019(12) 0.055(8)
O(11) 0.119(7) 0.063(5) 0.065(5) 0.009(7) 0.0000 0.0000
N(1) 0.0123(18) 0.0172(19) 0.022(2) 0.0024(15) 0.0017(17) -0.0012(18)
N(2) 0.015(2) 0.017(2) 0.024(2) 0.0004(16) 0.0017(17) 0.0017(17)
N(3) 0.0186(17) 0.0285(19) 0.0269(19) -0.008(2) -0.0059(14) 0.012(3)
N(4) 0.017(2) 0.019(2) 0.020(2) 0.0019(16) -0.0019(16) -0.0013(17)
N(5) 0.024(2) 0.018(2) 0.032(3) 0.002(2) -0.010(2) 0.002(2)
N(6) 0.025(2) 0.023(2) 0.022(2) 0.0032(17) 0.0017(19) -0.0004(19)
N(7) 0.024(4) 0.051(7) 0.040(6) 0.005(4) 0.011(4) 0.009(5)
C(1) 0.014(2) 0.018(2) 0.023(2) 0.0021(16) -0.0006(17) 0.0004(18)
C(2) 0.024(2) 0.017(2) 0.029(2) -0.0013(19) 0.002(2) -0.001(2)
C(3) 0.029(2) 0.014(2) 0.038(3) -0.006(2) 0.000(2) -0.001(2)
C(4) 0.017(2) 0.018(2) 0.034(3) -0.0047(19) 0.004(2) -0.007(2)
C(5) 0.019(2) 0.016(2) 0.023(2) 0.0031(18) 0.0013(19) -0.0028(19)
C(6) 0.013(2) 0.021(2) 0.020(2) 0.0013(19) 0.0018(19) 0.002(2)
C(7) 0.027(2) 0.022(2) 0.043(3) -0.008(2) -0.018(2) 0.009(2)
C(8) 0.014(2) 0.023(2) 0.023(2) 0.0020(19) -0.0006(19) -0.002(2)
C(9) 0.0180(19) 0.015(2) 0.023(2) 0.000(2) -0.0031(16) 0.000(2)
C(10) 0.025(3) 0.075(5) 0.065(5) -0.024(3) -0.021(3) 0.050(4)
C(11) 0.055(5) 0.066(6) 0.232(16) -0.042(4) -0.082(8) 0.099(9)
C(12) 0.028(3) 0.100(7) 0.062(5) -0.027(3) -0.014(3) 0.055(4)
C(13) 0.028(3) 0.236(18) 0.042(4) -0.030(6) 0.000(3) 0.066(8)
C(14) 0.019(2) 0.019(2) 0.018(2) 0.000(2) -0.001(2) -0.005(2)
C(15) 0.027(2) 0.018(2) 0.030(2) -0.001(2) -0.007(2) 0.001(2)
C(16) 0.0171(18) 0.021(2) 0.0208(19) -0.002(3) -0.0022(15) 0.002(3)
C(17) 0.013(2) 0.019(2) 0.030(2) -0.0016(18) -0.001(2) -0.001(2)
C(18) 0.053(4) 0.024(3) 0.043(3) 0.017(2) -0.023(3) -0.008(2)
C(19) 0.051(4) 0.026(3) 0.055(4) 0.009(2) -0.028(3) 0.004(3)
C(20) 0.094(7) 0.023(3) 0.105(7) -0.000(3) -0.073(6) -0.002(4)
C(21) 0.100(7) 0.060(5) 0.049(4) 0.051(5) -0.003(5) -0.012(4)

loop_
_atom_type_symbol
_atom_type_description
_atom_type_scat_dispersion_real
_atom_type_scat_dispersion_imag
_atom_type_scat_source
C C 0.003 0.002
;
International Tables for Crystallography
(1992, Vol. C, Tables 4.2.6.8 and 6.1.1.4)
;
H H 0.000 0.000
;
International Tables for Crystallography
(1992, Vol. C, Table 6.1.1.4)
;
Dy Dy -0.189 4.410
;
International Tables for Crystallography
(1992, Vol. C, Tables 4.2.6.8 and 6.1.1.4)
;
N N 0.006 0.003
;
International Tables for Crystallography
(1992, Vol. C, Tables 4.2.6.8 and 6.1.1.4)
;
O O 0.011 0.006
;
International Tables for Crystallography
(1992, Vol. C, Tables 4.2.6.8 and 6.1.1.4)
;

loop_
_geom_angle_atom_site_label_1
_geom_angle_atom_site_label_2
_geom_angle_atom_site_label_3
_geom_angle
_geom_angle_publ_flag
_geom_angle_site_symmetry_1
_geom_angle_site_symmetry_2
_geom_angle_site_symmetry_3
O(2) Dy(1) O(2) 134.46(13) yes . . 4_575
O(2) Dy(1) O(4) 132.20(11) yes . . .
O(2) Dy(1) O(4) 70.38(12) yes . . 4_575
O(2) Dy(1) N(1) 113.89(12) yes . . .
O(2) Dy(1) N(1) 65.73(12) yes . . 4_575
O(2) Dy(1) N(2) 62.54(13) yes . . .
O(2) Dy(1) N(2) 81.70(13) yes . . 4_575
O(2) Dy(1) N(4) 144.60(13) yes . . .
O(2) Dy(1) N(4) 78.24(13) yes . . 4_575
O(2) Dy(1) O(4) 70.38(12) yes 4_575 . .
O(2) Dy(1) O(4) 132.20(11) yes 4_575 . 4_575
O(2) Dy(1) N(1) 65.73(12) yes 4_575 . .
O(2) Dy(1) N(1) 113.89(12) yes 4_575 . 4_575
O(2) Dy(1) N(2) 81.70(13) yes 4_575 . .
O(2) Dy(1) N(2) 62.54(13) yes 4_575 . 4_575
O(2) Dy(1) N(4) 78.24(13) yes 4_575 . .
O(2) Dy(1) N(4) 144.60(13) yes 4_575 . 4_575
O(4) Dy(1) O(4) 128.54(13) yes . . 4_575
O(4) Dy(1) N(1) 113.83(12) yes . . .
O(4) Dy(1) N(1) 66.59(12) yes . . 4_575
O(4) Dy(1) N(2) 149.58(13) yes . . .
O(4) Dy(1) N(2) 79.46(13) yes . . 4_575
O(4) Dy(1) N(4) 62.99(13) yes . . .
O(4) Dy(1) N(4) 76.61(13) yes . . 4_575
O(4) Dy(1) N(1) 66.59(12) yes 4_575 . .
O(4) Dy(1) N(1) 113.83(12) yes 4_575 . 4_575
O(4) Dy(1) N(2) 79.46(13) yes 4_575 . .
O(4) Dy(1) N(2) 149.58(13) yes 4_575 . 4_575
O(4) Dy(1) N(4) 76.61(13) yes 4_575 . .
O(4) Dy(1) N(4) 62.99(13) yes 4_575 . 4_575
N(1) Dy(1) N(1) 179.11(14) yes . . 4_575
N(1) Dy(1) N(2) 62.17(14) yes . . .
N(1) Dy(1) N(2) 117.05(14) yes . . 4_575
N(1) Dy(1) N(4) 61.52(14) yes . . .
N(1) Dy(1) N(4) 119.29(14) yes . . 4_575
N(1) Dy(1) N(2) 117.05(14) yes 4_575 . .
N(1) Dy(1) N(2) 62.17(14) yes 4_575 . 4_575
N(1) Dy(1) N(4) 119.29(14) yes 4_575 . .
N(1) Dy(1) N(4) 61.52(14) yes 4_575 . 4_575
N(2) Dy(1) N(2) 77.04(14) yes . . 4_575
N(2) Dy(1) N(4) 123.62(14) yes . . .
N(2) Dy(1) N(4) 133.03(13) yes . . 4_575
N(2) Dy(1) N(4) 133.03(13) yes 4_575 . .
N(2) Dy(1) N(4) 123.62(14) yes 4_575 . 4_575
N(4) Dy(1) N(4) 75.65(14) yes . . 4_575
C(6) O(1) C(7) 104.5(4) yes . . .
Dy(1) O(2) C(9) 128.2(3) yes . . .
C(14) O(3) C(15) 105.2(4) yes . . .
Dy(1) O(4) C(17) 124.9(3) yes . . .
O(9) O(9) N(7) 176.1(15) yes 4_575 . .
Dy(1) N(1) C(1) 120.7(3) yes . . .
Dy(1) N(1) C(5) 120.9(3) yes . . .
C(1) N(1) C(5) 118.0(4) yes . . .
Dy(1) N(2) C(6) 119.6(3) yes . . .
Dy(1) N(2) C(8) 121.7(3) yes . . .
C(6) N(2) C(8) 107.0(4) yes . . .
C(9) N(3) C(10) 123.7(5) yes . . .
Dy(1) N(4) C(14) 120.8(3) yes . . .
Dy(1) N(4) C(16) 121.8(3) yes . . .
C(14) N(4) C(16) 107.6(4) yes . . .
C(17) N(5) C(18) 127.6(6) yes . . .
O(5) N(6) O(6) 120.8(4) yes . . .
O(5) N(6) O(7) 120.6(4) yes . . .
O(6) N(6) O(7) 118.6(4) yes . . .
O(8) N(7) O(9) 120.9(12) yes . . .
O(8) N(7) O(10) 116.3(14) yes . . .
O(9) N(7) O(10) 122.8(13) yes . . .
N(1) C(1) C(2) 123.5(4) yes . . .
N(1) C(1) C(6) 109.9(4) yes . . .
C(2) C(1) C(6) 126.7(4) yes . . .
C(1) C(2) C(3) 117.0(5) yes . . .
C(2) C(3) C(4) 120.8(5) yes . . .
C(3) C(4) C(5) 117.4(5) yes . . .
N(1) C(5) C(4) 123.3(4) yes . . .
N(1) C(5) C(14) 110.6(4) yes . . .
C(4) C(5) C(14) 126.1(4) yes . . .
O(1) C(6) N(2) 119.9(4) yes . . .
O(1) C(6) C(1) 118.3(4) yes . . .
N(2) C(6) C(1) 121.8(4) yes . . .
O(1) C(7) C(8) 104.0(4) yes . . .
N(2) C(8) C(7) 104.2(4) yes . . .
N(2) C(8) C(9) 105.4(4) yes . . .
C(7) C(8) C(9) 119.3(4) yes . . .
O(2) C(9) N(3) 123.6(5) yes . . .
O(2) C(9) C(8) 117.5(4) yes . . .
N(3) C(9) C(8) 118.9(4) yes . . .
N(3) C(10) C(11) 109.9(7) yes . . .
N(3) C(10) C(12) 107.1(6) yes . . .
N(3) C(10) C(13) 108.7(7) yes . . .
C(11) C(10) C(12) 112.3(7) yes . . .
C(11) C(10) C(13) 111.5(10) yes . . .
C(12) C(10) C(13) 107.2(6) yes . . .
O(3) C(14) N(4) 119.0(5) yes . . .
O(3) C(14) C(5) 120.1(4) yes . . .
N(4) C(14) C(5) 120.8(4) yes . . .
O(3) C(15) C(16) 104.9(4) yes . . .
N(4) C(16) C(15) 103.3(5) yes . . .
N(4) C(16) C(17) 106.7(3) yes . . .
C(15) C(16) C(17) 117.8(4) yes . . .
O(4) C(17) N(5) 125.0(5) yes . . .
O(4) C(17) C(16) 118.9(4) yes . . .
N(5) C(17) C(16) 116.2(5) yes . . .
N(5) C(18) C(19) 105.8(5) yes . . .
N(5) C(18) C(20) 109.2(5) yes . . .
N(5) C(18) C(21) 109.4(6) yes . . .
C(19) C(18) C(20) 108.8(6) yes . . .
C(19) C(18) C(21) 111.3(6) yes . . .
C(20) C(18) C(21) 112.2(7) yes . . .
C(9) N(3) H(7) 118.2 no . . .
C(10) N(3) H(7) 118.1 no . . .
C(17) N(5) H(20) 116.2 no . . .
C(18) N(5) H(20) 116.2 no . . .
C(1) C(2) H(1) 121.5 no . . .
C(3) C(2) H(1) 121.5 no . . .
C(2) C(3) H(2) 119.6 no . . .
C(4) C(3) H(2) 119.6 no . . .
C(3) C(4) H(3) 121.3 no . . .
C(5) C(4) H(3) 121.3 no . . .
O(1) C(7) H(4) 111.0 no . . .
O(1) C(7) H(5) 111.0 no . . .
C(8) C(7) H(4) 111.0 no . . .
C(8) C(7) H(5) 111.0 no . . .
H(4) C(7) H(5) 109.0 no . . .
N(2) C(8) H(6) 109.2 no . . .
C(7) C(8) H(6) 109.2 no . . .
C(9) C(8) H(6) 109.2 no . . .
C(10) C(11) H(8) 109.5 no . . .
C(10) C(11) H(9) 109.5 no . . .
C(10) C(11) H(10) 109.5 no . . .
H(8) C(11) H(9) 109.5 no . . .
H(8) C(11) H(10) 109.5 no . . .
H(9) C(11) H(10) 109.5 no . . .
C(10) C(12) H(11) 109.5 no . . .
C(10) C(12) H(12) 109.5 no . . .
C(10) C(12) H(13) 109.5 no . . .
H(11) C(12) H(12) 109.5 no . . .
H(11) C(12) H(13) 109.5 no . . .
H(12) C(12) H(13) 109.5 no . . .
C(10) C(13) H(14) 109.5 no . . .
C(10) C(13) H(15) 109.5 no . . .
C(10) C(13) H(16) 109.5 no . . .
H(14) C(13) H(15) 109.5 no . . .
H(14) C(13) H(16) 109.5 no . . .
H(15) C(13) H(16) 109.5 no . . .
O(3) C(15) H(17) 110.8 no . . .
O(3) C(15) H(18) 110.8 no . . .
C(16) C(15) H(17) 110.8 no . . .
C(16) C(15) H(18) 110.8 no . . .
H(17) C(15) H(18) 108.8 no . . .
N(4) C(16) H(19) 109.5 no . . .
C(15) C(16) H(19) 109.5 no . . .
C(17) C(16) H(19) 109.5 no . . .
C(18) C(19) H(21) 109.5 no . . .
C(18) C(19) H(22) 109.5 no . . .
C(18) C(19) H(23) 109.5 no . . .
H(21) C(19) H(22) 109.5 no . . .
H(21) C(19) H(23) 109.5 no . . .
H(22) C(19) H(23) 109.5 no . . .
C(18) C(20) H(24) 109.5 no . . .
C(18) C(20) H(25) 109.5 no . . .
C(18) C(20) H(26) 109.5 no . . .
H(24) C(20) H(25) 109.5 no . . .
H(24) C(20) H(26) 109.5 no . . .
H(25) C(20) H(26) 109.5 no . . .
C(18) C(21) H(27) 109.5 no . . .
C(18) C(21) H(28) 109.5 no . . .
C(18) C(21) H(29) 109.5 no . . .
H(27) C(21) H(28) 109.5 no . . .
H(27) C(21) H(29) 109.5 no . . .
H(28) C(21) H(29) 109.5 no . . .

loop_
_geom_bond_atom_site_label_1
_geom_bond_atom_site_label_2
_geom_bond_distance
_geom_bond_publ_flag
_geom_bond_site_symmetry_1
_geom_bond_site_symmetry_2
Dy(1) O(2) 2.430(3) yes . .
Dy(1) O(2) 2.430(3) yes . 4_575
Dy(1) O(4) 2.473(3) yes . .
Dy(1) O(4) 2.473(3) yes . 4_575
Dy(1) N(1) 2.616(4) yes . .
Dy(1) N(1) 2.616(4) yes . 4_575
Dy(1) N(2) 2.503(4) yes . .
Dy(1) N(2) 2.503(4) yes . 4_575
Dy(1) N(4) 2.483(4) yes . .
Dy(1) N(4) 2.483(4) yes . 4_575
O(1) C(6) 1.339(6) yes . .
O(1) C(7) 1.487(7) yes . .
O(2) C(9) 1.228(6) yes . .
O(3) C(14) 1.350(7) yes . .
O(3) C(15) 1.450(7) yes . .
O(4) C(17) 1.251(7) yes . .
O(5) N(6) 1.231(6) yes . .
O(6) N(6) 1.249(6) yes . .
O(7) N(6) 1.265(6) yes . .
O(8) N(7) 1.269(17) yes . .
O(9) O(9) 0.894(13) yes . 4_575
O(9) N(7) 1.251(15) yes . .
O(10) N(7) 1.20(2) yes . .
N(1) C(1) 1.353(6) yes . .
N(1) C(5) 1.333(6) yes . .
N(2) C(6) 1.260(6) yes . .
N(2) C(8) 1.473(6) yes . .
N(3) C(9) 1.327(5) yes . .
N(3) C(10) 1.468(9) yes . .
N(4) C(14) 1.270(7) yes . .
N(4) C(16) 1.465(7) yes . .
N(5) C(17) 1.296(8) yes . .
N(5) C(18) 1.487(8) yes . .
C(1) C(2) 1.384(7) yes . .
C(1) C(6) 1.467(7) yes . .
C(2) C(3) 1.406(8) yes . .
C(3) C(4) 1.376(8) yes . .
C(4) C(5) 1.404(7) yes . .
C(5) C(14) 1.474(7) yes . .
C(7) C(8) 1.523(8) yes . .
C(8) C(9) 1.534(7) yes . .
C(10) C(11) 1.494(13) yes . .
C(10) C(12) 1.539(10) yes . .
C(10) C(13) 1.547(12) yes . .
C(15) C(16) 1.547(8) yes . .
C(16) C(17) 1.539(9) yes . .
C(18) C(19) 1.518(10) yes . .
C(18) C(20) 1.510(12) yes . .
C(18) C(21) 1.504(12) yes . .
N(3) H(7) 0.880 no . .
N(5) H(20) 0.880 no . .
C(2) H(1) 0.950 no . .
C(3) H(2) 0.950 no . .
C(4) H(3) 0.950 no . .
C(7) H(4) 0.990 no . .
C(7) H(5) 0.990 no . .
C(8) H(6) 1.000 no . .
C(11) H(8) 0.980 no . .
C(11) H(9) 0.980 no . .
C(11) H(10) 0.980 no . .
C(12) H(11) 0.980 no . .
C(12) H(12) 0.980 no . .
C(12) H(13) 0.980 no . .
C(13) H(14) 0.980 no . .
C(13) H(15) 0.980 no . .
C(13) H(16) 0.980 no . .
C(15) H(17) 0.990 no . .
C(15) H(18) 0.990 no . .
C(16) H(19) 1.000 no . .
C(19) H(21) 0.980 no . .
C(19) H(22) 0.980 no . .
C(19) H(23) 0.980 no . .
C(20) H(24) 0.980 no . .
C(20) H(25) 0.980 no . .
C(20) H(26) 0.980 no . .
C(21) H(27) 0.980 no . .
C(21) H(28) 0.980 no . .
C(21) H(29) 0.980 no . .

loop_
_geom_contact_atom_site_label_1
_geom_contact_atom_site_label_2
_geom_contact_distance
_geom_contact_publ_flag
_geom_contact_site_symmetry_1
_geom_contact_site_symmetry_2
O(1) C(12) 3.523(9) ? . 3_546
O(5) N(5) 3.339(7) ? . 4_576
O(5) C(4) 3.334(6) ? . 2_566
O(5) C(15) 3.348(7) ? . 4_576
O(6) N(3) 2.922(6) ? . .
O(6) C(3) 3.337(7) ? . 2_566
O(6) C(4) 3.157(7) ? . 2_566
O(6) C(10) 3.580(10) ? . .
O(6) C(11) 3.580(12) ? . 3_546
O(6) C(12) 3.004(10) ? . .
O(7) N(3) 3.580(6) ? . .
O(7) N(5) 2.896(7) ? . 4_576
O(7) C(7) 2.905(8) ? . .
O(7) C(8) 3.346(6) ? . .
O(7) C(15) 2.973(7) ? . 4_576
O(7) C(16) 3.354(6) ? . 4_576
O(7) C(19) 3.497(8) ? . 4_576
O(8) N(2) 3.390(14) ? . .
O(8) C(6) 3.431(14) ? . .
O(8) C(8) 3.587(13) ? . 4_575
O(9) N(2) 3.559(9) ? . .
O(9) C(8) 3.277(11) ? . .
O(9) C(8) 3.365(11) ? . 4_575
O(9) C(16) 3.283(10) ? . 1_556
O(9) C(16) 3.463(11) ? . 4_576
O(10) N(4) 3.456(16) ? . 1_556
O(10) N(5) 3.57(2) ? . 4_576
O(10) C(14) 3.541(18) ? . 1_556
O(10) C(16) 3.561(18) ? . 1_556
O(11) C(2) 3.468(9) ? . .
O(11) C(2) 3.468(9) ? . 4_565
N(2) O(8) 3.390(14) ? . .
N(2) O(9) 3.559(9) ? . .
N(2) N(7) 3.576(13) ? . .
N(3) O(6) 2.922(6) ? . .
N(3) O(7) 3.580(6) ? . .
N(4) O(10) 3.456(16) ? . 1_554
N(5) O(5) 3.339(7) ? . 4_574
N(5) O(7) 2.896(7) ? . 4_574
N(5) O(10) 3.57(2) ? . 4_574
N(5) N(6) 3.527(7) ? . 4_574
N(6) N(5) 3.527(7) ? . 4_576
N(6) C(15) 3.397(7) ? . 4_576
N(7) N(2) 3.576(13) ? . .
N(7) C(8) 3.534(12) ? . .
N(7) C(15) 3.532(12) ? . 1_556
N(7) C(16) 3.435(13) ? . 1_556
C(2) O(11) 3.468(9) ? . .
C(3) O(6) 3.337(7) ? . 2_466
C(4) O(5) 3.334(6) ? . 2_466
C(4) O(6) 3.157(7) ? . 2_466
C(6) O(8) 3.431(14) ? . .
C(7) O(7) 2.905(8) ? . .
C(8) O(7) 3.346(6) ? . .
C(8) O(8) 3.587(13) ? . 4_575
C(8) O(9) 3.277(11) ? . .
C(8) O(9) 3.365(11) ? . 4_575
C(8) N(7) 3.534(12) ? . .
C(10) O(6) 3.580(10) ? . .
C(11) O(6) 3.580(12) ? . 3_556
C(12) O(1) 3.523(9) ? . 3_556
C(12) O(6) 3.004(10) ? . .
C(14) O(10) 3.541(18) ? . 1_554
C(15) O(5) 3.348(7) ? . 4_574
C(15) O(7) 2.973(7) ? . 4_574
C(15) N(6) 3.397(7) ? . 4_574
C(15) N(7) 3.532(12) ? . 1_554
C(16) O(7) 3.354(6) ? . 4_574
C(16) O(9) 3.283(10) ? . 1_554
C(16) O(9) 3.463(11) ? . 4_574
C(16) O(10) 3.561(18) ? . 1_554
C(16) N(7) 3.435(13) ? . 1_554
C(19) O(7) 3.497(8) ? . 4_574

loop_
_geom_torsion_atom_site_label_1
_geom_torsion_atom_site_label_2
_geom_torsion_atom_site_label_3
_geom_torsion_atom_site_label_4
_geom_torsion
_geom_torsion_publ_flag
_geom_torsion_site_symmetry_1
_geom_torsion_site_symmetry_2
_geom_torsion_site_symmetry_3
_geom_torsion_site_symmetry_4
O(2) Dy(1) O(2) C(9) 43.9(5) ? . . 4_575 4_575
O(2) Dy(1) O(2) C(9) 43.9(5) ? 4_575 . . .
O(2) Dy(1) O(4) C(17) 125.5(3) ? . . . .
O(4) Dy(1) O(2) C(9) 148.7(4) ? . . . .
O(2) Dy(1) O(4) C(17) -101.6(4) ? . . 4_575 4_575
O(4) Dy(1) O(2) C(9) -86.6(4) ? 4_575 . . .
O(2) Dy(1) N(1) C(1) 32.6(3) ? . . . .
O(2) Dy(1) N(1) C(5) -154.4(3) ? . . . .
N(1) Dy(1) O(2) C(9) -34.8(4) ? . . . .
O(2) Dy(1) N(1) C(1) -97.2(3) ? . . 4_575 4_575
O(2) Dy(1) N(1) C(5) 75.7(3) ? . . 4_575 4_575
N(1) Dy(1) O(2) C(9) 144.3(4) ? 4_575 . . .
O(2) Dy(1) N(2) C(6) -125.1(4) ? . . . .
O(2) Dy(1) N(2) C(8) 13.1(3) ? . . . .
N(2) Dy(1) O(2) C(9) 1.5(4) ? . . . .
O(2) Dy(1) N(2) C(6) 84.1(3) ? . . 4_575 4_575
O(2) Dy(1) N(2) C(8) -137.8(3) ? . . 4_575 4_575
N(2) Dy(1) O(2) C(9) 81.2(4) ? 4_575 . . .
O(2) Dy(1) N(4) C(14) 112.4(4) ? . . . .
O(2) Dy(1) N(4) C(16) -105.9(3) ? . . . .
N(4) Dy(1) O(2) C(9) -108.7(4) ? . . . .
O(2) Dy(1) N(4) C(14) -48.0(4) ? . . 4_575 4_575
O(2) Dy(1) N(4) C(16) 93.6(3) ? . . 4_575 4_575
N(4) Dy(1) O(2) C(9) -151.8(4) ? 4_575 . . .
O(2) Dy(1) O(4) C(17) -101.6(4) ? 4_575 . . .
O(4) Dy(1) O(2) C(9) -86.6(4) ? . . 4_575 4_575
O(2) Dy(1) O(4) C(17) 125.5(3) ? 4_575 . 4_575 4_575
O(4) Dy(1) O(2) C(9) 148.7(4) ? 4_575 . 4_575 4_575
O(2) Dy(1) N(1) C(1) -97.2(3) ? 4_575 . . .
O(2) Dy(1) N(1) C(5) 75.7(3) ? 4_575 . . .
N(1) Dy(1) O(2) C(9) 144.3(4) ? . . 4_575 4_575
O(2) Dy(1) N(1) C(1) 32.6(3) ? 4_575 . 4_575 4_575
O(2) Dy(1) N(1) C(5) -154.4(3) ? 4_575 . 4_575 4_575
N(1) Dy(1) O(2) C(9) -34.8(4) ? 4_575 . 4_575 4_575
O(2) Dy(1) N(2) C(6) 84.1(3) ? 4_575 . . .
O(2) Dy(1) N(2) C(8) -137.8(3) ? 4_575 . . .
N(2) Dy(1) O(2) C(9) 81.2(4) ? . . 4_575 4_575
O(2) Dy(1) N(2) C(6) -125.1(4) ? 4_575 . 4_575 4_575
O(2) Dy(1) N(2) C(8) 13.1(3) ? 4_575 . 4_575 4_575
N(2) Dy(1) O(2) C(9) 1.5(4) ? 4_575 . 4_575 4_575
O(2) Dy(1) N(4) C(14) -48.0(4) ? 4_575 . . .
O(2) Dy(1) N(4) C(16) 93.6(3) ? 4_575 . . .
N(4) Dy(1) O(2) C(9) -151.8(4) ? . . 4_575 4_575
O(2) Dy(1) N(4) C(14) 112.4(4) ? 4_575 . 4_575 4_575
O(2) Dy(1) N(4) C(16) -105.9(3) ? 4_575 . 4_575 4_575
N(4) Dy(1) O(2) C(9) -108.7(4) ? 4_575 . 4_575 4_575
O(4) Dy(1) O(4) C(17) 27.3(4) ? . . 4_575 4_575
O(4) Dy(1) O(4) C(17) 27.3(4) ? 4_575 . . .
O(4) Dy(1) N(1) C(1) -150.2(3) ? . . . .
O(4) Dy(1) N(1) C(5) 22.7(4) ? . . . .
N(1) Dy(1) O(4) C(17) -51.0(4) ? . . . .
O(4) Dy(1) N(1) C(1) 86.3(3) ? . . 4_575 4_575
O(4) Dy(1) N(1) C(5) -100.7(4) ? . . 4_575 4_575
N(1) Dy(1) O(4) C(17) 129.9(4) ? 4_575 . . .
O(4) Dy(1) N(2) C(6) 107.4(4) ? . . . .
O(4) Dy(1) N(2) C(8) -114.5(3) ? . . . .
N(2) Dy(1) O(4) C(17) -126.2(4) ? . . . .
O(4) Dy(1) N(2) C(6) -51.8(3) ? . . 4_575 4_575
O(4) Dy(1) N(2) C(8) 86.4(3) ? . . 4_575 4_575
N(2) Dy(1) O(4) C(17) -166.1(4) ? 4_575 . . .
O(4) Dy(1) N(4) C(14) -121.8(4) ? . . . .
O(4) Dy(1) N(4) C(16) 19.8(3) ? . . . .
N(4) Dy(1) O(4) C(17) -15.1(3) ? . . . .
O(4) Dy(1) N(4) C(14) 91.0(4) ? . . 4_575 4_575
O(4) Dy(1) N(4) C(16) -127.3(3) ? . . 4_575 4_575
N(4) Dy(1) O(4) C(17) 65.4(4) ? 4_575 . . .
O(4) Dy(1) N(1) C(1) 86.3(3) ? 4_575 . . .
O(4) Dy(1) N(1) C(5) -100.7(4) ? 4_575 . . .
N(1) Dy(1) O(4) C(17) 129.9(4) ? . . 4_575 4_575
O(4) Dy(1) N(1) C(1) -150.2(3) ? 4_575 . 4_575 4_575
O(4) Dy(1) N(1) C(5) 22.7(4) ? 4_575 . 4_575 4_575
N(1) Dy(1) O(4) C(17) -51.0(4) ? 4_575 . 4_575 4_575
O(4) Dy(1) N(2) C(6) -51.8(3) ? 4_575 . . .
O(4) Dy(1) N(2) C(8) 86.4(3) ? 4_575 . . .
N(2) Dy(1) O(4) C(17) -166.1(4) ? . . 4_575 4_575
O(4) Dy(1) N(2) C(6) 107.4(4) ? 4_575 . 4_575 4_575
O(4) Dy(1) N(2) C(8) -114.5(3) ? 4_575 . 4_575 4_575
N(2) Dy(1) O(4) C(17) -126.2(4) ? 4_575 . 4_575 4_575
O(4) Dy(1) N(4) C(14) 91.0(4) ? 4_575 . . .
O(4) Dy(1) N(4) C(16) -127.3(3) ? 4_575 . . .
N(4) Dy(1) O(4) C(17) 65.4(4) ? . . 4_575 4_575
O(4) Dy(1) N(4) C(14) -121.8(4) ? 4_575 . 4_575 4_575
O(4) Dy(1) N(4) C(16) 19.8(3) ? 4_575 . 4_575 4_575
N(4) Dy(1) O(4) C(17) -15.1(3) ? 4_575 . 4_575 4_575
N(1) Dy(1) N(1) C(1) -32(8) ? . . 4_575 4_575
N(1) Dy(1) N(1) C(5) 141(7) ? . . 4_575 4_575
N(1) Dy(1) N(1) C(1) -32(8) ? 4_575 . . .
N(1) Dy(1) N(1) C(5) 141(7) ? 4_575 . . .
N(1) Dy(1) N(2) C(6) 17.2(3) ? . . . .
N(1) Dy(1) N(2) C(8) 155.3(4) ? . . . .
N(2) Dy(1) N(1) C(1) -3.9(3) ? . . . .
N(2) Dy(1) N(1) C(5) 169.1(4) ? . . . .
N(1) Dy(1) N(2) C(6) -163.3(3) ? . . 4_575 4_575
N(1) Dy(1) N(2) C(8) -25.1(4) ? . . 4_575 4_575
N(2) Dy(1) N(1) C(1) -60.2(3) ? 4_575 . . .
N(2) Dy(1) N(1) C(5) 112.8(3) ? 4_575 . . .
N(1) Dy(1) N(4) C(14) 20.6(3) ? . . . .
N(1) Dy(1) N(4) C(16) 162.3(3) ? . . . .
N(4) Dy(1) N(1) C(1) 173.3(4) ? . . . .
N(4) Dy(1) N(1) C(5) -13.7(3) ? . . . .
N(1) Dy(1) N(4) C(14) -159.0(3) ? . . 4_575 4_575
N(1) Dy(1) N(4) C(16) -17.3(3) ? . . 4_575 4_575
N(4) Dy(1) N(1) C(1) 122.2(3) ? 4_575 . . .
N(4) Dy(1) N(1) C(5) -64.8(4) ? 4_575 . . .
N(1) Dy(1) N(2) C(6) -163.3(3) ? 4_575 . . .
N(1) Dy(1) N(2) C(8) -25.1(4) ? 4_575 . . .
N(2) Dy(1) N(1) C(1) -60.2(3) ? . . 4_575 4_575
N(2) Dy(1) N(1) C(5) 112.8(3) ? . . 4_575 4_575
N(1) Dy(1) N(2) C(6) 17.2(3) ? 4_575 . 4_575 4_575
N(1) Dy(1) N(2) C(8) 155.3(4) ? 4_575 . 4_575 4_575
N(2) Dy(1) N(1) C(1) -3.9(3) ? 4_575 . 4_575 4_575
N(2) Dy(1) N(1) C(5) 169.1(4) ? 4_575 . 4_575 4_575
N(1) Dy(1) N(4) C(14) -159.0(3) ? 4_575 . . .
N(1) Dy(1) N(4) C(16) -17.3(3) ? 4_575 . . .
N(4) Dy(1) N(1) C(1) 122.2(3) ? . . 4_575 4_575
N(4) Dy(1) N(1) C(5) -64.8(4) ? . . 4_575 4_575
N(1) Dy(1) N(4) C(14) 20.6(3) ? 4_575 . 4_575 4_575
N(1) Dy(1) N(4) C(16) 162.3(3) ? 4_575 . 4_575 4_575
N(4) Dy(1) N(1) C(1) 173.3(4) ? 4_575 . 4_575 4_575
N(4) Dy(1) N(1) C(5) -13.7(3) ? 4_575 . 4_575 4_575
N(2) Dy(1) N(2) C(6) 147.7(4) ? . . 4_575 4_575
N(2) Dy(1) N(2) C(8) -74.2(3) ? . . 4_575 4_575
N(2) Dy(1) N(2) C(6) 147.7(4) ? 4_575 . . .
N(2) Dy(1) N(2) C(8) -74.2(3) ? 4_575 . . .
N(2) Dy(1) N(4) C(14) 23.6(4) ? . . . .
N(2) Dy(1) N(4) C(16) 165.3(3) ? . . . .
N(4) Dy(1) N(2) C(6) 14.2(4) ? . . . .
N(4) Dy(1) N(2) C(8) 152.4(3) ? . . . .
N(2) Dy(1) N(4) C(14) -81.0(4) ? . . 4_575 4_575
N(2) Dy(1) N(4) C(16) 60.7(3) ? . . 4_575 4_575
N(4) Dy(1) N(2) C(6) -88.1(4) ? 4_575 . . .
N(4) Dy(1) N(2) C(8) 50.0(4) ? 4_575 . . .
N(2) Dy(1) N(4) C(14) -81.0(4) ? 4_575 . . .
N(2) Dy(1) N(4) C(16) 60.7(3) ? 4_575 . . .
N(4) Dy(1) N(2) C(6) -88.1(4) ? . . 4_575 4_575
N(4) Dy(1) N(2) C(8) 50.0(4) ? . . 4_575 4_575
N(2) Dy(1) N(4) C(14) 23.6(4) ? 4_575 . 4_575 4_575
N(2) Dy(1) N(4) C(16) 165.3(3) ? 4_575 . 4_575 4_575
N(4) Dy(1) N(2) C(6) 14.2(4) ? 4_575 . 4_575 4_575
N(4) Dy(1) N(2) C(8) 152.4(3) ? 4_575 . 4_575 4_575
N(4) Dy(1) N(4) C(14) 156.1(4) ? . . 4_575 4_575
N(4) Dy(1) N(4) C(16) -62.2(3) ? . . 4_575 4_575
N(4) Dy(1) N(4) C(14) 156.1(4) ? 4_575 . . .
N(4) Dy(1) N(4) C(16) -62.2(3) ? 4_575 . . .
C(6) O(1) C(7) C(8) -4.5(5) ? . . . .
C(7) O(1) C(6) N(2) 0.6(6) ? . . . .
C(7) O(1) C(6) C(1) 178.3(4) ? . . . .
Dy(1) O(2) C(9) N(3) 166.5(4) ? . . . .
Dy(1) O(2) C(9) C(8) -14.7(7) ? . . . .
C(14) O(3) C(15) C(16) -0.1(4) ? . . . .
C(15) O(3) C(14) N(4) -0.7(6) ? . . . .
C(15) O(3) C(14) C(5) 174.3(4) ? . . . .
Dy(1) O(4) C(17) N(5) -169.6(4) ? . . . .
Dy(1) O(4) C(17) C(16) 9.0(6) ? . . . .
O(9) O(9) N(7) O(8) -161(21) ? 4_575 . . .
O(9) O(9) N(7) O(10) 21(22) ? 4_575 . . .
N(7) O(9) O(9) N(7) -122(28) ? . . 4_575 4_575
Dy(1) N(1) C(1) C(2) 173.7(3) ? . . . .
Dy(1) N(1) C(1) C(6) -7.1(5) ? . . . .
Dy(1) N(1) C(5) C(4) -172.7(3) ? . . . .
Dy(1) N(1) C(5) C(14) 6.8(5) ? . . . .
C(1) N(1) C(5) C(4) 0.5(7) ? . . . .
C(1) N(1) C(5) C(14) 180.0(4) ? . . . .
C(5) N(1) C(1) C(2) 0.5(7) ? . . . .
C(5) N(1) C(1) C(6) 179.8(4) ? . . . .
Dy(1) N(2) C(6) O(1) 147.3(3) ? . . . .
Dy(1) N(2) C(6) C(1) -30.3(6) ? . . . .
Dy(1) N(2) C(8) C(7) -148.8(3) ? . . . .
Dy(1) N(2) C(8) C(9) -22.5(5) ? . . . .
C(6) N(2) C(8) C(7) -6.1(5) ? . . . .
C(6) N(2) C(8) C(9) 120.2(4) ? . . . .
C(8) N(2) C(6) O(1) 3.7(6) ? . . . .
C(8) N(2) C(6) C(1) -173.9(4) ? . . . .
C(9) N(3) C(10) C(11) 63.4(10) ? . . . .
C(9) N(3) C(10) C(12) -174.4(6) ? . . . .
C(9) N(3) C(10) C(13) -58.9(9) ? . . . .
C(10) N(3) C(9) O(2) -1.3(10) ? . . . .
C(10) N(3) C(9) C(8) 180.0(5) ? . . . .
Dy(1) N(4) C(14) O(3) 147.7(4) ? . . . .
Dy(1) N(4) C(14) C(5) -27.2(6) ? . . . .
Dy(1) N(4) C(16) C(15) -147.2(3) ? . . . .
Dy(1) N(4) C(16) C(17) -22.3(4) ? . . . .
C(14) N(4) C(16) C(15) -1.1(5) ? . . . .
C(14) N(4) C(16) C(17) 123.7(4) ? . . . .
C(16) N(4) C(14) O(3) 1.2(6) ? . . . .
C(16) N(4) C(14) C(5) -173.7(4) ? . . . .
C(17) N(5) C(18) C(19) 171.5(6) ? . . . .
C(17) N(5) C(18) C(20) 54.6(9) ? . . . .
C(17) N(5) C(18) C(21) -68.5(9) ? . . . .
C(18) N(5) C(17) O(4) 3.5(10) ? . . . .
C(18) N(5) C(17) C(16) -175.2(5) ? . . . .
N(1) C(1) C(2) C(3) -2.0(7) ? . . . .
N(1) C(1) C(6) O(1) -153.4(4) ? . . . .
N(1) C(1) C(6) N(2) 24.2(6) ? . . . .
C(2) C(1) C(6) O(1) 25.8(7) ? . . . .
C(2) C(1) C(6) N(2) -156.6(5) ? . . . .
C(6) C(1) C(2) C(3) 178.9(5) ? . . . .
C(1) C(2) C(3) C(4) 2.5(8) ? . . . .
C(2) C(3) C(4) C(5) -1.6(8) ? . . . .
C(3) C(4) C(5) N(1) 0.0(7) ? . . . .
C(3) C(4) C(5) C(14) -179.4(5) ? . . . .
N(1) C(5) C(14) O(3) -162.3(4) ? . . . .
N(1) C(5) C(14) N(4) 12.6(7) ? . . . .
C(4) C(5) C(14) O(3) 17.2(8) ? . . . .
C(4) C(5) C(14) N(4) -168.0(5) ? . . . .
O(1) C(7) C(8) N(2) 6.3(5) ? . . . .
O(1) C(7) C(8) C(9) -110.8(5) ? . . . .
N(2) C(8) C(9) O(2) 22.7(6) ? . . . .
N(2) C(8) C(9) N(3) -158.5(5) ? . . . .
C(7) C(8) C(9) O(2) 139.1(5) ? . . . .
C(7) C(8) C(9) N(3) -42.1(7) ? . . . .
O(3) C(15) C(16) N(4) 0.8(5) ? . . . .
O(3) C(15) C(16) C(17) -116.5(5) ? . . . .
N(4) C(16) C(17) O(4) 8.5(6) ? . . . .
N(4) C(16) C(17) N(5) -172.8(4) ? . . . .
C(15) C(16) C(17) O(4) 123.9(5) ? . . . .
C(15) C(16) C(17) N(5) -57.3(7) ? . . . .
